data_4027997
loop_
_publ_author_name
'Roman A. Valiulin'
'Teresa M. Arisco'
'Andrei G. Kutateladze'

_publ_contact_author_address
;Department of Chemistry and Biochemistry
University of Denver
FW Olin Hall, 202
2190 E. Iliff Ave
Denver, CO 80208
;
_publ_contact_author_email akutatel.edu
_publ_contact_author_fax 303-871-2254
_publ_contact_author_name 'Andrei Kutateladze'
_publ_contact_author_phone 303-871-2995
_publ_section_title
;
 Photoinduced Intramolecular Cyclopentanation vs Photoprotolytic
 Oxametathesis in Polycyclic Alkenes Outfitted with Conformationally
 Constrained Aroylmethyl Chromophores
;
_journal_name_full 'Journal of Organic Chemistry'
_journal_page_first 2012
_journal_page_last 2025
_journal_paper_doi 10.1021/jo301909j
_journal_volume 78
_journal_year 2013
_chemical_formula_moiety 'C20 H20 O5'
_chemical_formula_sum 'C20 H20 O5'
_chemical_formula_weight 340.36
_chemical_name_common none
_chemical_name_systematic
;
dimethyl (1RS, 4SR, 5SR, 6RS)-exo-5-((2'RS)-1'-indanon-2'-yl)
bicyclo[2.2.1]hept-2-ene-endo-5,exo-6-dicarboxylate
;
_space_group_IT_number 13
_symmetry_cell_setting monoclinic
_symmetry_space_group_name_Hall '-P 2yc'
_symmetry_space_group_name_H-M 'P 1 2/c 1'
_atom_sites_solution_hydrogens geom
_atom_sites_solution_primary direct
_atom_sites_solution_secondary difmap
_audit_creation_method SHELXL-97
_cell_angle_alpha 90.00
_cell_angle_beta 93.7930(10)
_cell_angle_gamma 90.00
_cell_formula_units_Z 4
_cell_length_a 10.8266(3)
_cell_length_b 8.3260(2)
_cell_length_c 19.1289(5)
_cell_measurement_reflns_used 9314
_cell_measurement_temperature 296(2)
_cell_measurement_theta_max 26.96
_cell_measurement_theta_min 2.67
_cell_volume 1720.55(8)
_computing_cell_refinement 'Bruker SAINT'
_computing_data_collection 'Bruker APEX2'
_computing_data_reduction 'Bruker SAINT'
_computing_molecular_graphics 'Bruker SHELXTL'
_computing_publication_material 'Bruker SHELXTL'
_computing_structure_refinement 'SHELXL-97 (Sheldrick, 2008)'
_computing_structure_solution 'SHELXS-97 (Sheldrick, 2008)'
_diffrn_ambient_temperature 296(2)
_diffrn_detector_area_resol_mean 8.33
_diffrn_measured_fraction_theta_full 1.000
_diffrn_measured_fraction_theta_max 1.000
_diffrn_measurement_device_type 'Bruker D8 APEX II Diffractometer'
_diffrn_measurement_method '\f and \w scans'
_diffrn_radiation_monochromator graphite
_diffrn_radiation_source 'fine-focus sealed tube'
_diffrn_radiation_type MoK\a
_diffrn_radiation_wavelength 0.71073
_diffrn_reflns_av_R_equivalents 0.0241
_diffrn_reflns_av_sigmaI/netI 0.0103
_diffrn_reflns_limit_h_max 13
_diffrn_reflns_limit_h_min -12
_diffrn_reflns_limit_k_max 10
_diffrn_reflns_limit_k_min -10
_diffrn_reflns_limit_l_max 23
_diffrn_reflns_limit_l_min -23
_diffrn_reflns_number 49945
_diffrn_reflns_theta_full 26.37
_diffrn_reflns_theta_max 26.37
_diffrn_reflns_theta_min 1.89
_exptl_absorpt_coefficient_mu 0.094
_exptl_absorpt_correction_T_max 0.9917
_exptl_absorpt_correction_T_min 0.9414
_exptl_absorpt_correction_type multi-scan
_exptl_crystal_colour colourless
_exptl_crystal_density_diffrn 1.314
_exptl_crystal_description prism/plate
_exptl_crystal_F_000 720
_exptl_crystal_size_max 0.65
_exptl_crystal_size_mid 0.37
_exptl_crystal_size_min 0.09
_refine_diff_density_max 0.359
_refine_diff_density_min -0.299
_refine_diff_density_rms 0.037
_refine_ls_extinction_method none
_refine_ls_goodness_of_fit_ref 1.028
_refine_ls_matrix_type full
_refine_ls_number_parameters 228
_refine_ls_number_reflns 3523
_refine_ls_number_restraints 0
_refine_ls_restrained_S_all 1.028
_refine_ls_R_factor_all 0.0519
_refine_ls_R_factor_gt 0.0440
_refine_ls_shift/su_max 0.007
_refine_ls_shift/su_mean 0.000
_refine_ls_structure_factor_coef Fsqd
_refine_ls_weighting_details 'calc w=1/[\s^2^(Fo^2^)+(0.0652P)^2^+0.5049P] where P=(Fo^2^+2Fc^2^)/3'
_refine_ls_weighting_scheme calc
_refine_ls_wR_factor_gt 0.1221
_refine_ls_wR_factor_ref 0.1299
_reflns_number_gt 2924
_reflns_number_total 3523
_reflns_threshold_expression >2sigma(I)
_cod_data_source_file jo301909j_si_001_18.cif
_cod_data_source_block 7m_rav28744_0m
_cod_database_code 4027997

loop_
_symmetry_equiv_pos_as_xyz
'x, y, z'
'-x, y, -z+1/2'
'-x, -y, -z'
'x, -y, z-1/2'

loop_
_atom_site_label
_atom_site_type_symbol
_atom_site_fract_x
_atom_site_fract_y
_atom_site_fract_z
_atom_site_U_iso_or_equiv
_atom_site_adp_type
_atom_site_occupancy
_atom_site_symmetry_multiplicity
_atom_site_calc_flag
_atom_site_refinement_flags
O1 O 0.46522(11) -0.03186(15) 0.15481(8) 0.0718(4) Uani 1 1 d .
O2 O 0.43026(12) 0.3890(2) 0.08551(9) 0.0966(6) Uani 1 1 d .
O3 O 0.24282(10) 0.45740(14) 0.04402(6) 0.0552(3) Uani 1 1 d .
O4 O -0.02882(11) 0.29334(18) 0.07848(6) 0.0667(4) Uani 1 1 d .
O5 O 0.28771(12) -0.08932(14) 0.20139(8) 0.0681(4) Uani 1 1 d .
C1 C 0.4850(2) -0.2017(3) 0.14338(18) 0.1057(10) Uani 1 1 d .
H1A H 0.4958 -0.2555 0.1877 0.159 Uiso 1 1 calc R
H1B H 0.5577 -0.2161 0.1179 0.159 Uiso 1 1 calc R
H1C H 0.4146 -0.2458 0.1169 0.159 Uiso 1 1 calc R
C2 C 0.36041(14) 0.00823(18) 0.18338(9) 0.0481(4) Uani 1 1 d .
C3 C 0.34950(13) 0.18768(17) 0.19051(8) 0.0430(3) Uani 1 1 d .
H3 H 0.4310 0.2355 0.1851 0.052 Uiso 1 1 calc R
C4 C 0.25264(12) 0.27073(17) 0.13683(8) 0.0405(3) Uani 1 1 d .
C5 C 0.16933(13) 0.15170(19) 0.09201(8) 0.0459(3) Uani 1 1 d .
H5 H 0.1383 0.0711 0.1238 0.055 Uiso 1 1 calc R
C6 C 0.23664(16) 0.0615(2) 0.03462(9) 0.0595(4) Uani 1 1 d .
H6A H 0.3230 0.0931 0.0355 0.071 Uiso 1 1 calc R
H6B H 0.2323 -0.0538 0.0415 0.071 Uiso 1 1 calc R
C7 C 0.16965(15) 0.1089(2) -0.03356(9) 0.0533(4) Uani 1 1 d .
C8 C 0.1975(2) 0.0711(2) -0.10134(11) 0.0704(5) Uani 1 1 d .
H8 H 0.2648 0.0059 -0.1095 0.085 Uiso 1 1 calc R
C9 C 0.1231(2) 0.1325(3) -0.15673(11) 0.0800(6) Uani 1 1 d .
H9 H 0.1416 0.1085 -0.2024 0.096 Uiso 1 1 calc R
C10 C 0.30466(14) 0.23941(19) 0.26315(8) 0.0488(4) Uani 1 1 d .
H10 H 0.3327 0.1721 0.3031 0.059 Uiso 1 1 calc R
C11 C 0.33620(15) 0.4158(2) 0.26945(9) 0.0540(4) Uani 1 1 d .
H11 H 0.3977 0.4611 0.2995 0.065 Uiso 1 1 calc R
C12 C 0.26048(15) 0.49390(19) 0.22449(9) 0.0516(4) Uani 1 1 d .
H12 H 0.2600 0.6041 0.2165 0.062 Uiso 1 1 calc R
C13 C 0.17445(13) 0.37214(17) 0.18817(8) 0.0434(3) Uani 1 1 d .
H13 H 0.0958 0.4149 0.1677 0.052 Uiso 1 1 calc R
C14 C 0.32109(13) 0.37733(19) 0.08722(8) 0.0468(3) Uani 1 1 d .
C15 C 0.29357(18) 0.5416(3) -0.01381(10) 0.0707(5) Uani 1 1 d .
H15A H 0.3553 0.6165 0.0040 0.106 Uiso 1 1 calc R
H15B H 0.2286 0.5985 -0.0399 0.106 Uiso 1 1 calc R
H15C H 0.3305 0.4657 -0.0439 0.106 Uiso 1 1 calc R
C16 C 0.0222(2) 0.2285(3) -0.14570(10) 0.0750(6) Uani 1 1 d .
H16 H -0.0262 0.2686 -0.1838 0.090 Uiso 1 1 calc R
C17 C -0.00709(18) 0.2652(2) -0.07876(9) 0.0606(4) Uani 1 1 d .
H17 H -0.0752 0.3290 -0.0708 0.073 Uiso 1 1 calc R
C18 C 0.06807(14) 0.20412(19) -0.02324(8) 0.0489(4) Uani 1 1 d .
C19 C 0.05685(14) 0.2295(2) 0.05212(8) 0.0481(4) Uani 1 1 d .
C20 C 0.16407(14) 0.2506(2) 0.24776(8) 0.0497(4) Uani 1 1 d .
H20A H 0.1271 0.1497 0.2321 0.060 Uiso 1 1 calc R
H20B H 0.1215 0.2934 0.2867 0.060 Uiso 1 1 calc R

loop_
_atom_site_aniso_label
_atom_site_aniso_U_11
_atom_site_aniso_U_22
_atom_site_aniso_U_33
_atom_site_aniso_U_23
_atom_site_aniso_U_13
_atom_site_aniso_U_12
O1 0.0548(7) 0.0448(6) 0.1189(11) -0.0082(7) 0.0286(7) 0.0026(5)
O2 0.0425(7) 0.1431(15) 0.1052(11) 0.0708(11) 0.0136(7) -0.0041(8)
O3 0.0468(6) 0.0591(7) 0.0603(7) 0.0210(5) 0.0095(5) -0.0009(5)
O4 0.0438(6) 0.1039(11) 0.0533(7) -0.0097(7) 0.0091(5) 0.0127(6)
O5 0.0636(7) 0.0430(6) 0.1000(10) 0.0116(6) 0.0230(7) -0.0042(5)
C1 0.0863(15) 0.0509(12) 0.184(3) -0.0222(15) 0.0420(17) 0.0099(11)
C2 0.0426(8) 0.0419(8) 0.0603(9) 0.0051(7) 0.0063(7) 0.0011(6)
C3 0.0373(7) 0.0385(7) 0.0536(8) 0.0055(6) 0.0062(6) -0.0013(6)
C4 0.0365(7) 0.0384(7) 0.0474(8) 0.0034(6) 0.0077(6) -0.0010(5)
C5 0.0422(7) 0.0458(8) 0.0503(8) -0.0017(6) 0.0072(6) -0.0037(6)
C6 0.0534(9) 0.0558(10) 0.0696(11) -0.0139(8) 0.0070(8) 0.0048(7)
C7 0.0540(9) 0.0477(8) 0.0593(9) -0.0135(7) 0.0127(7) -0.0083(7)
C8 0.0750(12) 0.0667(11) 0.0719(12) -0.0247(10) 0.0224(10) -0.0010(9)
C9 0.1085(17) 0.0820(14) 0.0518(11) -0.0195(10) 0.0210(11) -0.0067(13)
C10 0.0490(8) 0.0506(8) 0.0469(8) 0.0070(6) 0.0045(6) 0.0017(7)
C11 0.0527(9) 0.0543(9) 0.0547(9) -0.0085(7) 0.0028(7) -0.0012(7)
C12 0.0538(9) 0.0415(8) 0.0604(9) -0.0043(7) 0.0100(7) 0.0005(7)
C13 0.0403(7) 0.0427(7) 0.0478(8) 0.0019(6) 0.0078(6) 0.0033(6)
C14 0.0423(8) 0.0488(8) 0.0503(8) 0.0067(6) 0.0103(6) -0.0014(6)
C15 0.0665(11) 0.0814(13) 0.0656(11) 0.0306(10) 0.0149(9) -0.0036(10)
C16 0.0972(15) 0.0803(14) 0.0476(10) -0.0080(9) 0.0054(10) 0.0020(12)
C17 0.0646(11) 0.0667(11) 0.0508(9) -0.0068(8) 0.0050(8) 0.0007(8)
C18 0.0483(8) 0.0511(9) 0.0480(8) -0.0076(7) 0.0098(6) -0.0075(7)
C19 0.0406(7) 0.0566(9) 0.0476(8) -0.0032(7) 0.0073(6) -0.0049(7)
C20 0.0467(8) 0.0530(9) 0.0508(9) 0.0049(7) 0.0136(7) -0.0005(7)

loop_
_atom_type_symbol
_atom_type_description
_atom_type_scat_dispersion_real
_atom_type_scat_dispersion_imag
_atom_type_scat_source
C C 0.0033 0.0016 'International Tables Vol C Tables 4.2.6.8 and 6.1.1.4'
H H 0.0000 0.0000 'International Tables Vol C Tables 4.2.6.8 and 6.1.1.4'
O O 0.0106 0.0060 'International Tables Vol C Tables 4.2.6.8 and 6.1.1.4'

loop_
_geom_angle_atom_site_label_1
_geom_angle_atom_site_label_2
_geom_angle_atom_site_label_3
_geom_angle
C2 O1 C1 116.38(15)
C14 O3 C15 117.45(12)
O1 C1 H1A 109.5
O1 C1 H1B 109.5
H1A C1 H1B 109.5
O1 C1 H1C 109.5
H1A C1 H1C 109.5
H1B C1 H1C 109.5
O5 C2 O1 122.77(15)
O5 C2 C3 126.16(14)
O1 C2 C3 111.06(13)
C2 C3 C10 112.64(12)
C2 C3 C4 115.39(13)
C10 C3 C4 103.04(11)
C2 C3 H3 108.5
C10 C3 H3 108.5
C4 C3 H3 108.5
C14 C4 C5 108.35(12)
C14 C4 C3 109.28(11)
C5 C4 C3 114.51(12)
C14 C4 C13 112.16(12)
C5 C4 C13 111.53(11)
C3 C4 C13 100.94(11)
C19 C5 C6 104.28(13)
C19 C5 C4 114.57(12)
C6 C5 C4 114.55(12)
C19 C5 H5 107.7
C6 C5 H5 107.7
C4 C5 H5 107.7
C7 C6 C5 105.34(13)
C7 C6 H6A 110.7
C5 C6 H6A 110.7
C7 C6 H6B 110.7
C5 C6 H6B 110.7
H6A C6 H6B 108.8
C18 C7 C8 119.24(17)
C18 C7 C6 111.74(14)
C8 C7 C6 129.02(17)
C9 C8 C7 118.70(19)
C9 C8 H8 120.6
C7 C8 H8 120.6
C16 C9 C8 121.48(18)
C16 C9 H9 119.3
C8 C9 H9 119.3
C11 C10 C20 99.92(13)
C11 C10 C3 104.90(12)
C20 C10 C3 102.06(12)
C11 C10 H10 115.9
C20 C10 H10 115.9
C3 C10 H10 115.9
C12 C11 C10 107.42(14)
C12 C11 H11 126.3
C10 C11 H11 126.3
C11 C12 C13 107.83(14)
C11 C12 H12 126.1
C13 C12 H12 126.1
C12 C13 C20 100.00(12)
C12 C13 C4 107.70(11)
C20 C13 C4 100.24(11)
C12 C13 H13 115.6
C20 C13 H13 115.6
C4 C13 H13 115.6
O2 C14 O3 122.57(14)
O2 C14 C4 126.10(14)
O3 C14 C4 111.33(12)
O3 C15 H15A 109.5
O3 C15 H15B 109.5
H15A C15 H15B 109.5
O3 C15 H15C 109.5
H15A C15 H15C 109.5
H15B C15 H15C 109.5
C17 C16 C9 120.3(2)
C17 C16 H16 119.9
C9 C16 H16 119.9
C16 C17 C18 118.12(18)
C16 C17 H17 120.9
C18 C17 H17 120.9
C7 C18 C17 122.15(15)
C7 C18 C19 109.94(15)
C17 C18 C19 127.90(15)
O4 C19 C18 126.03(15)
O4 C19 C5 125.69(14)
C18 C19 C5 108.19(13)
C13 C20 C10 93.57(11)
C13 C20 H20A 113.0
C10 C20 H20A 113.0
C13 C20 H20B 113.0
C10 C20 H20B 113.0
H20A C20 H20B 110.4

loop_
_geom_bond_atom_site_label_1
_geom_bond_atom_site_label_2
_geom_bond_distance
O1 C2 1.3341(19)
O1 C1 1.449(2)
O2 C14 1.1886(19)
O3 C14 1.3239(18)
O3 C15 1.4484(19)
O4 C19 1.2079(18)
O5 C2 1.1973(19)
C1 H1A 0.9600
C1 H1B 0.9600
C1 H1C 0.9600
C2 C3 1.506(2)
C3 C10 1.562(2)
C3 C4 1.578(2)
C3 H3 0.9800
C4 C14 1.5266(19)
C4 C5 1.558(2)
C4 C13 1.5824(19)
C5 C19 1.537(2)
C5 C6 1.551(2)
C5 H5 0.9800
C6 C7 1.502(3)
C6 H6A 0.9700
C6 H6B 0.9700
C7 C18 1.381(2)
C7 C8 1.387(2)
C8 C9 1.385(3)
C8 H8 0.9300
C9 C16 1.382(3)
C9 H9 0.9300
C10 C11 1.511(2)
C10 C20 1.534(2)
C10 H10 0.9800
C11 C12 1.319(2)
C11 H11 0.9300
C12 C13 1.514(2)
C12 H12 0.9300
C13 C20 1.534(2)
C13 H13 0.9800
C15 H15A 0.9600
C15 H15B 0.9600
C15 H15C 0.9600
C16 C17 1.374(3)
C16 H16 0.9300
C17 C18 1.391(2)
C17 H17 0.9300
C18 C19 1.470(2)
C20 H20A 0.9700
C20 H20B 0.9700
